data_1513631
loop_
_publ_author_name
'Li, Zhanyong'
'Leed, Nicholas A.'
'Dickson-Karn, Nicole M.'
'Dunbar, Kim R.'
'Turro, Claudia'

_publ_section_title
;
 Directional charge transfer and highly reducing and oxidizing excited
 states of new dirhodium(ii,ii) complexes: potential applications in solar
 energy conversion
;
_journal_issue 2
_journal_name_full 'Chemical Science'
_journal_page_first 727
_journal_paper_doi 10.1039/c3sc52366g
_journal_volume 5
_journal_year 2014
_chemical_formula_sum 'C66 H44 B2 F12 N14 Rh2'
_chemical_formula_weight 1488.59
_chemical_name_systematic
; 
 ? 
;
_space_group_IT_number 2
_symmetry_space_group_name_Hall '-P 1'
_symmetry_space_group_name_H-M 'P -1'
_atom_sites_solution_hydrogens geom
_atom_sites_solution_primary direct
_atom_sites_solution_secondary difmap
_audit_creation_method SHELXL-97
_cell_angle_alpha 73.63(3)
_cell_angle_beta 86.21(3)
_cell_angle_gamma 66.42(3)
_cell_formula_units_Z 2
_cell_length_a 13.104(3)
_cell_length_b 13.114(3)
_cell_length_c 22.820(5)
_cell_measurement_temperature 110(2)
_cell_volume 3443.5(17)
_computing_structure_refinement 'SHELXL-97 (Sheldrick, 2008)'
_computing_structure_solution 'SHELXS-97 (Sheldrick, 2008)'
_diffrn_ambient_temperature 110(2)
_diffrn_measured_fraction_theta_full 0.977
_diffrn_measured_fraction_theta_max 0.977
_diffrn_radiation_monochromator graphite
_diffrn_radiation_source 'fine-focus sealed tube'
_diffrn_radiation_type MoK\a
_diffrn_radiation_wavelength 0.71073
_diffrn_reflns_av_R_equivalents 0.0364
_diffrn_reflns_av_sigmaI/netI 0.0602
_diffrn_reflns_limit_h_max 15
_diffrn_reflns_limit_h_min -15
_diffrn_reflns_limit_k_max 15
_diffrn_reflns_limit_k_min -15
_diffrn_reflns_limit_l_max 26
_diffrn_reflns_limit_l_min -26
_diffrn_reflns_number 22410
_diffrn_reflns_theta_full 24.71
_diffrn_reflns_theta_max 24.71
_diffrn_reflns_theta_min 1.70
_exptl_absorpt_coefficient_mu 0.562
_exptl_absorpt_correction_T_max 0.9779
_exptl_absorpt_correction_T_min 0.9205
_exptl_crystal_density_diffrn 1.436
_exptl_crystal_density_method 'not measured'
_exptl_crystal_F_000 1492
_exptl_crystal_size_max 0.15
_exptl_crystal_size_mid 0.04
_exptl_crystal_size_min 0.04
_platon_squeeze_details
;
;
_refine_diff_density_max 1.672
_refine_diff_density_min -1.678
_refine_diff_density_rms 0.210
_refine_ls_extinction_method none
_refine_ls_goodness_of_fit_ref 1.076
_refine_ls_hydrogen_treatment mixed
_refine_ls_matrix_type full
_refine_ls_number_parameters 867
_refine_ls_number_reflns 11489
_refine_ls_number_restraints 0
_refine_ls_restrained_S_all 1.076
_refine_ls_R_factor_all 0.0752
_refine_ls_R_factor_gt 0.0560
_refine_ls_shift/su_max 0.002
_refine_ls_shift/su_mean 0.000
_refine_ls_structure_factor_coef Fsqd
_refine_ls_weighting_details 'calc w=1/[\s^2^(Fo^2^)+(0.1094P)^2^+0.0000P] where P=(Fo^2^+2Fc^2^)/3'
_refine_ls_weighting_scheme calc
_refine_ls_wR_factor_gt 0.1614
_refine_ls_wR_factor_ref 0.1720
_reflns_number_gt 8562
_reflns_number_total 11489
_reflns_threshold_expression >2sigma(I)
_cod_data_source_file c3sc52366g.txt
_cod_data_source_block d:\xray\yong06~1\work\2
_cod_original_cell_volume 3443.5(12)
_cod_original_sg_symbol_H-M P-1
_cod_database_code 1513631

loop_
_symmetry_equiv_pos_as_xyz
'x, y, z'
'-x, -y, -z'

loop_
_atom_site_label
_atom_site_type_symbol
_atom_site_fract_x
_atom_site_fract_y
_atom_site_fract_z
_atom_site_U_iso_or_equiv
_atom_site_adp_type
_atom_site_occupancy
_atom_site_symmetry_multiplicity
_atom_site_calc_flag
_atom_site_refinement_flags
Rh1 Rh 0.72664(3) 0.84313(3) 0.319743(17) 0.01801(14) Uani 1 1 d .
Rh2 Rh 0.62503(3) 0.74699(3) 0.271994(17) 0.01900(14) Uani 1 1 d .
N13 N 0.8125(4) 0.9257(4) 0.35885(18) 0.0227(10) Uani 1 1 d .
N14 N 0.5482(4) 0.6563(4) 0.2298(2) 0.0303(11) Uani 1 1 d .
N3 N 0.6139(4) 0.8445(4) 0.38608(18) 0.0218(10) Uani 1 1 d .
N6 N 0.8298(4) 0.8563(4) 0.24872(19) 0.0214(10) Uani 1 1 d .
N8 N 0.7467(4) 0.7027(4) 0.21095(19) 0.0249(10) Uani 1 1 d .
N5 N 0.6319(4) 1.0084(4) 0.26816(19) 0.0218(10) Uani 1 1 d .
N1 N 0.8248(4) 0.6767(4) 0.36882(19) 0.0239(10) Uani 1 1 d .
F11 F 0.6624(3) 0.8976(3) 0.61456(14) 0.0414(9) Uani 1 1 d .
N7 N 0.5558(4) 0.8884(4) 0.19688(19) 0.0229(10) Uani 1 1 d .
N2 N 0.7064(4) 0.6011(4) 0.3422(2) 0.0242(10) Uani 1 1 d .
N4 N 0.5004(4) 0.8006(4) 0.33046(19) 0.0229(10) Uani 1 1 d .
F12 F 0.0650(3) 0.8342(4) 0.31950(18) 0.0574(11) Uani 1 1 d .
F9 F 1.2412(3) 0.5450(4) 0.48011(18) 0.0581(11) Uani 1 1 d .
N10 N 0.8452(4) 1.1214(4) 0.0570(2) 0.0276(11) Uani 1 1 d .
C36 C 0.7867(4) 0.9615(5) 0.2048(2) 0.0224(11) Uani 1 1 d .
C54 C 0.6201(4) 0.8836(5) 0.1473(2) 0.0224(11) Uani 1 1 d .
C20 C 0.5225(4) 0.8285(4) 0.3784(2) 0.0218(11) Uani 1 1 d .
H20 H 0.4696 0.8375 0.4091 0.026 Uiso 1 1 calc R
C18 C 0.6293(4) 0.8565(4) 0.4453(2) 0.0216(11) Uani 1 1 d .
C53 C 0.7242(5) 0.7828(4) 0.1553(2) 0.0219(11) Uani 1 1 d .
F4 F 1.2594(5) 0.4200(4) 0.20492(18) 0.0860(18) Uani 1 1 d .
C37 C 0.8437(4) 0.9894(5) 0.1524(2) 0.0220(11) Uani 1 1 d .
C31 C 0.5368(4) 1.0846(5) 0.2821(2) 0.0240(12) Uani 1 1 d .
H31 H 0.5043 1.0615 0.3193 0.029 Uiso 1 1 calc R
C34 C 0.6298(5) 1.1547(5) 0.1737(2) 0.0264(12) Uani 1 1 d .
N12 N 0.8367(4) 0.8464(5) 0.0038(2) 0.0360(12) Uani 1 1 d .
C35 C 0.6798(4) 1.0449(4) 0.2147(2) 0.0210(11) Uani 1 1 d .
N11 N 0.6379(4) 1.0488(4) -0.0090(2) 0.0366(12) Uani 1 1 d .
C17 C 0.6415(4) 0.7666(5) 0.4979(2) 0.0260(12) Uani 1 1 d .
H17 H 0.6425 0.6955 0.4947 0.031 Uiso 1 1 calc R
C38 C 0.9505(5) 0.9062(5) 0.1468(2) 0.0264(12) Uani 1 1 d .
H38 H 0.9917 0.9209 0.1119 0.032 Uiso 1 1 calc R
C42 C 0.7914(4) 1.1011(5) 0.1071(2) 0.0219(11) Uani 1 1 d .
C26 C 0.3670(5) 0.7139(5) 0.3245(2) 0.0303(13) Uani 1 1 d .
H26 H 0.4274 0.6424 0.3255 0.036 Uiso 1 1 calc R
C40 C 0.9316(4) 0.7816(5) 0.2420(2) 0.0224(11) Uani 1 1 d .
H40 H 0.9630 0.7097 0.2726 0.027 Uiso 1 1 calc R
C56 C 0.4225(5) 1.0679(5) 0.1371(3) 0.0331(14) Uani 1 1 d .
H56 H 0.3526 1.1310 0.1349 0.040 Uiso 1 1 calc R
C52 C 0.7963(5) 0.7676(5) 0.1068(2) 0.0261(12) Uani 1 1 d .
C21 C 0.3882(5) 0.8096(5) 0.3253(2) 0.0253(12) Uani 1 1 d .
C19 C 0.6313(5) 0.9599(5) 0.4499(2) 0.0266(12) Uani 1 1 d .
H19 H 0.6236 1.0211 0.4140 0.032 Uiso 1 1 calc R
C60 C 0.7664(5) 0.8602(5) 0.0490(2) 0.0315(14) Uani 1 1 d .
N9 N 0.6358(4) 1.2858(4) 0.0768(2) 0.0421(13) Uani 1 1 d .
C57 C 0.4870(5) 1.0668(5) 0.0872(3) 0.0348(14) Uani 1 1 d .
H57 H 0.4633 1.1284 0.0506 0.042 Uiso 1 1 calc R
C49 C 0.8397(5) 0.6045(5) 0.2187(3) 0.0290(13) Uani 1 1 d .
H49 H 0.8553 0.5473 0.2571 0.035 Uiso 1 1 calc R
C33 C 0.5280(5) 1.2324(5) 0.1893(3) 0.0331(14) Uani 1 1 d .
H33 H 0.4909 1.3079 0.1626 0.040 Uiso 1 1 calc R
C14 C 0.6445(4) 0.9731(5) 0.5069(2) 0.0263(12) Uani 1 1 d .
H14 H 0.6471 1.0425 0.5104 0.032 Uiso 1 1 calc R
C43 C 0.7962(5) 1.2263(5) 0.0155(2) 0.0312(13) Uani 1 1 d .
C41 C 0.6850(5) 1.1842(5) 0.1168(2) 0.0278(12) Uani 1 1 d .
C55 C 0.4578(5) 0.9786(5) 0.1905(2) 0.0263(12) Uani 1 1 d .
H55 H 0.4105 0.9815 0.2239 0.032 Uiso 1 1 calc R
C39 C 0.9937(5) 0.8046(5) 0.1921(2) 0.0283(13) Uani 1 1 d .
H39 H 1.0665 0.7493 0.1895 0.034 Uiso 1 1 calc R
C8 C 0.6719(5) 0.5069(5) 0.3599(2) 0.0276(12) Uani 1 1 d .
C5 C 0.9418(5) 0.6881(5) 0.4458(2) 0.0309(13) Uani 1 1 d .
H5 H 0.8777 0.7421 0.4587 0.037 Uiso 1 1 calc R
C58 C 0.5901(5) 0.9706(5) 0.0923(2) 0.0260(12) Uani 1 1 d .
C59 C 0.6653(5) 0.9616(5) 0.0421(2) 0.0301(13) Uani 1 1 d .
F10 F 0.5781(5) 0.2312(4) 0.4128(3) 0.0956(18) Uani 1 1 d .
C7 C 0.7915(5) 0.5913(5) 0.3742(2) 0.0256(12) Uani 1 1 d .
H7 H 0.8316 0.5188 0.4028 0.031 Uiso 1 1 calc R
C51 C 0.8927(5) 0.6644(5) 0.1172(3) 0.0338(14) Uani 1 1 d .
H51 H 0.9431 0.6509 0.0856 0.041 Uiso 1 1 calc R
C15 C 0.6536(5) 0.8840(5) 0.5579(2) 0.0313(14) Uani 1 1 d .
C3 C 0.9308(4) 0.6423(5) 0.3993(2) 0.0256(12) Uani 1 1 d .
C50 C 0.9137(5) 0.5839(5) 0.1726(3) 0.0366(15) Uani 1 1 d .
H50 H 0.9786 0.5138 0.1797 0.044 Uiso 1 1 calc R
C22 C 0.2981(5) 0.9133(5) 0.3234(3) 0.0324(14) Uani 1 1 d .
H22 H 0.3119 0.9791 0.3234 0.039 Uiso 1 1 calc R
C4 C 1.0261(5) 0.5605(5) 0.3818(3) 0.0315(13) Uani 1 1 d .
H4 H 1.0196 0.5273 0.3510 0.038 Uiso 1 1 calc R
F1 F 1.2890(5) 0.4064(5) 0.30273(18) 0.110(2) Uani 1 1 d .
C24 C 0.1726(5) 0.8268(7) 0.3215(3) 0.0415(17) Uani 1 1 d .
C25 C 0.2579(5) 0.7225(6) 0.3222(3) 0.0370(15) Uani 1 1 d .
H25 H 0.2428 0.6580 0.3211 0.044 Uiso 1 1 calc R
C63 C 0.8779(7) 0.9212(7) -0.0996(3) 0.0490(19) Uani 1 1 d .
H63 H 0.9443 0.8535 -0.0964 0.059 Uiso 1 1 calc R
C23 C 0.1896(5) 0.9234(6) 0.3215(3) 0.0365(15) Uani 1 1 d .
H23 H 0.1287 0.9947 0.3203 0.044 Uiso 1 1 calc R
C16 C 0.6523(5) 0.7803(5) 0.5555(2) 0.0325(14) Uani 1 1 d .
H16 H 0.6586 0.7203 0.5918 0.039 Uiso 1 1 calc R
C32 C 0.4832(5) 1.1972(5) 0.2440(2) 0.0290(13) Uani 1 1 d .
H32 H 0.4161 1.2494 0.2557 0.035 Uiso 1 1 calc R
C13 C 0.6075(6) 0.4949(6) 0.4095(3) 0.0450(17) Uani 1 1 d .
H13 H 0.5845 0.5516 0.4315 0.054 Uiso 1 1 calc R
C1 C 1.1379(5) 0.5758(6) 0.4541(3) 0.0387(15) Uani 1 1 d .
C61 C 0.8076(6) 0.9334(7) -0.0488(3) 0.0453(18) Uani 1 1 d .
C66 C 0.7492(8) 1.1142(9) -0.1585(3) 0.068(3) Uani 1 1 d .
H66 H 0.7311 1.1746 -0.1958 0.081 Uiso 1 1 calc R
C46 C 0.8529(6) 1.2553(6) -0.0388(3) 0.0399(15) Uani 1 1 d .
H46 H 0.9231 1.2006 -0.0457 0.048 Uiso 1 1 calc R
C9 C 0.7018(6) 0.4252(6) 0.3273(3) 0.0455(17) Uani 1 1 d .
H9 H 0.7445 0.4330 0.2923 0.055 Uiso 1 1 calc R
C62 C 0.7083(6) 1.0361(6) -0.0544(3) 0.0414(16) Uani 1 1 d .
F3 F 1.1253(5) 0.5304(6) 0.2530(3) 0.139(3) Uani 1 1 d .
C6 C 1.0455(5) 0.6551(6) 0.4732(3) 0.0392(15) Uani 1 1 d .
H6 H 1.0532 0.6865 0.5047 0.047 Uiso 1 1 calc R
C64 C 0.6825(7) 1.1274(7) -0.1106(3) 0.059(2) Uani 1 1 d .
H64 H 0.6185 1.1974 -0.1143 0.071 Uiso 1 1 calc R
C44 C 0.6924(5) 1.3084(6) 0.0254(3) 0.0440(17) Uani 1 1 d .
C2 C 1.1308(5) 0.5280(6) 0.4097(3) 0.0409(16) Uani 1 1 d .
H2 H 1.1957 0.4733 0.3978 0.049 Uiso 1 1 calc R
C47 C 0.8064(6) 1.3604(6) -0.0802(3) 0.0457(17) Uani 1 1 d .
H47 H 0.8442 1.3782 -0.1161 0.055 Uiso 1 1 calc R
C11 C 0.6091(7) 0.3219(6) 0.3957(4) 0.060(2) Uani 1 1 d .
F2 F 1.2618(8) 0.5694(7) 0.2266(3) 0.146(3) Uani 1 1 d .
C48 C 0.7033(7) 1.4435(8) -0.0709(4) 0.077(3) Uani 1 1 d .
H48 H 0.6715 1.5165 -0.1007 0.092 Uiso 1 1 calc R
C12 C 0.5751(7) 0.4017(6) 0.4285(3) 0.057(2) Uani 1 1 d .
H12 H 0.5311 0.3939 0.4629 0.069 Uiso 1 1 calc R
B1 B 1.2336(8) 0.4711(7) 0.2504(4) 0.056(2) Uani 1 1 d .
C45 C 0.6492(7) 1.4196(8) -0.0194(4) 0.081(3) Uani 1 1 d .
H45 H 0.5812 1.4777 -0.0128 0.098 Uiso 1 1 calc R
C28 C 0.8555(5) 0.9724(6) 0.3753(3) 0.0362(15) Uani 1 1 d .
C10 C 0.6698(7) 0.3317(6) 0.3453(4) 0.065(2) Uani 1 1 d .
H10 H 0.6900 0.2762 0.3229 0.078 Uiso 1 1 calc R
C30 C 0.5364(7) 0.5953(7) 0.2078(4) 0.062(2) Uani 1 1 d .
C27 C 0.9126(8) 1.0260(10) 0.4025(5) 0.101(4) Uani 1 1 d .
H27A H 0.8595 1.0766 0.4249 0.151 Uiso 1 1 calc R
H27B H 0.9424 1.0718 0.3701 0.151 Uiso 1 1 calc R
H27C H 0.9739 0.9653 0.4307 0.151 Uiso 1 1 calc R
C29 C 0.5258(14) 0.5077(12) 0.1817(7) 0.164(7) Uani 1 1 d .
H29A H 0.5931 0.4359 0.1932 0.246 Uiso 1 1 calc R
H29B H 0.5167 0.5376 0.1370 0.246 Uiso 1 1 calc R
H29C H 0.4607 0.4921 0.1976 0.246 Uiso 1 1 calc R
C65 C 0.8469(8) 1.0095(9) -0.1529(3) 0.068(3) Uani 1 1 d .
H65 H 0.8915 1.0010 -0.1872 0.081 Uiso 1 1 calc R
F5 F 0.8750(7) 0.3436(5) 0.2205(3) 0.123(3) Uani 1 1 d .
F7 F 0.8962(7) 0.2302(7) 0.1591(4) 0.148(3) Uani 1 1 d .
F8 F 0.7828(8) 0.2291(9) 0.2308(4) 0.173(4) Uani 1 1 d .
B2 B 0.8810(11) 0.2423(11) 0.2169(5) 0.074(3) Uani 1 1 d .
F6 F 0.9483(9) 0.1647(8) 0.2612(6) 0.255(7) Uani 1 1 d .

loop_
_atom_site_aniso_label
_atom_site_aniso_U_11
_atom_site_aniso_U_22
_atom_site_aniso_U_33
_atom_site_aniso_U_23
_atom_site_aniso_U_13
_atom_site_aniso_U_12
Rh1 0.0186(2) 0.0211(2) 0.0176(2) -0.00844(17) 0.00321(16) -0.00949(18)
Rh2 0.0225(3) 0.0220(2) 0.0169(2) -0.00913(17) 0.00362(16) -0.01126(19)
N13 0.017(2) 0.031(3) 0.017(2) -0.010(2) 0.0079(17) -0.007(2)
N14 0.034(3) 0.038(3) 0.021(2) -0.014(2) 0.008(2) -0.014(2)
N3 0.024(2) 0.030(3) 0.018(2) -0.0121(19) 0.0017(17) -0.013(2)
N6 0.024(2) 0.022(2) 0.024(2) -0.0094(19) 0.0005(18) -0.013(2)
N8 0.027(3) 0.028(3) 0.027(2) -0.016(2) 0.0075(19) -0.013(2)
N5 0.025(2) 0.027(2) 0.022(2) -0.0141(19) 0.0056(18) -0.014(2)
N1 0.024(2) 0.030(3) 0.021(2) -0.0073(19) 0.0028(18) -0.014(2)
F11 0.045(2) 0.057(2) 0.0311(18) -0.0285(17) 0.0009(15) -0.0180(19)
N7 0.025(3) 0.027(3) 0.026(2) -0.013(2) 0.0000(18) -0.015(2)
N2 0.028(3) 0.021(2) 0.027(2) -0.0076(19) 0.0028(19) -0.012(2)
N4 0.022(2) 0.029(3) 0.021(2) -0.009(2) 0.0000(18) -0.013(2)
F12 0.031(2) 0.101(3) 0.058(2) -0.030(2) 0.0103(18) -0.040(2)
F9 0.033(2) 0.072(3) 0.056(2) -0.001(2) -0.0186(18) -0.015(2)
N10 0.034(3) 0.031(3) 0.024(2) -0.012(2) 0.006(2) -0.018(2)
C36 0.029(3) 0.026(3) 0.021(3) -0.009(2) 0.001(2) -0.017(2)
C54 0.024(3) 0.030(3) 0.021(3) -0.013(2) 0.001(2) -0.015(2)
C20 0.022(3) 0.023(3) 0.023(3) -0.011(2) 0.004(2) -0.010(2)
C18 0.021(3) 0.026(3) 0.021(3) -0.014(2) 0.005(2) -0.008(2)
C53 0.033(3) 0.022(3) 0.017(3) -0.010(2) 0.001(2) -0.014(2)
F4 0.119(4) 0.048(3) 0.036(2) -0.006(2) 0.012(2) 0.017(3)
C37 0.022(3) 0.028(3) 0.022(3) -0.011(2) 0.004(2) -0.015(2)
C31 0.019(3) 0.031(3) 0.030(3) -0.018(2) 0.012(2) -0.013(2)
C34 0.027(3) 0.031(3) 0.025(3) -0.011(2) 0.002(2) -0.014(3)
N12 0.051(3) 0.053(3) 0.024(3) -0.018(2) 0.015(2) -0.037(3)
C35 0.021(3) 0.024(3) 0.026(3) -0.013(2) 0.003(2) -0.013(2)
N11 0.049(3) 0.046(3) 0.024(3) -0.003(2) -0.004(2) -0.032(3)
C17 0.027(3) 0.027(3) 0.025(3) -0.013(2) 0.001(2) -0.008(2)
C38 0.032(3) 0.026(3) 0.025(3) -0.011(2) 0.012(2) -0.013(3)
C42 0.028(3) 0.027(3) 0.021(3) -0.011(2) 0.006(2) -0.018(2)
C26 0.036(3) 0.042(4) 0.023(3) -0.014(3) 0.008(2) -0.023(3)
C40 0.021(3) 0.023(3) 0.025(3) -0.007(2) 0.006(2) -0.011(2)
C56 0.026(3) 0.033(3) 0.041(4) -0.010(3) -0.004(3) -0.012(3)
C52 0.034(3) 0.029(3) 0.024(3) -0.016(2) 0.007(2) -0.017(3)
C21 0.027(3) 0.039(3) 0.020(3) -0.012(2) 0.007(2) -0.021(3)
C19 0.027(3) 0.034(3) 0.024(3) -0.010(2) 0.004(2) -0.016(3)
C60 0.044(4) 0.041(4) 0.027(3) -0.018(3) 0.009(3) -0.031(3)
N9 0.034(3) 0.037(3) 0.035(3) 0.006(2) 0.004(2) -0.004(2)
C57 0.038(4) 0.033(3) 0.030(3) 0.002(3) -0.015(3) -0.016(3)
C49 0.032(3) 0.025(3) 0.030(3) -0.010(2) 0.008(2) -0.011(3)
C33 0.034(3) 0.019(3) 0.036(3) -0.007(2) 0.001(3) -0.001(3)
C14 0.026(3) 0.033(3) 0.030(3) -0.020(3) 0.008(2) -0.015(3)
C43 0.041(4) 0.033(3) 0.024(3) -0.007(3) 0.001(2) -0.019(3)
C41 0.033(3) 0.028(3) 0.027(3) -0.004(2) -0.001(2) -0.018(3)
C55 0.024(3) 0.031(3) 0.025(3) -0.010(2) 0.002(2) -0.011(3)
C39 0.022(3) 0.029(3) 0.034(3) -0.014(3) 0.006(2) -0.006(2)
C8 0.032(3) 0.023(3) 0.027(3) -0.004(2) 0.001(2) -0.012(3)
C5 0.033(3) 0.035(3) 0.022(3) -0.007(2) 0.003(2) -0.011(3)
C58 0.033(3) 0.032(3) 0.018(3) -0.006(2) -0.003(2) -0.019(3)
C59 0.036(3) 0.037(3) 0.026(3) -0.013(3) 0.001(2) -0.020(3)
F10 0.101(4) 0.051(3) 0.151(5) -0.017(3) 0.038(4) -0.059(3)
C7 0.030(3) 0.025(3) 0.020(3) -0.006(2) 0.007(2) -0.010(3)
C51 0.041(4) 0.032(3) 0.040(3) -0.023(3) 0.022(3) -0.021(3)
C15 0.032(3) 0.045(4) 0.024(3) -0.022(3) 0.001(2) -0.014(3)
C3 0.022(3) 0.026(3) 0.023(3) 0.001(2) 0.000(2) -0.008(2)
C50 0.034(4) 0.029(3) 0.047(4) -0.018(3) 0.016(3) -0.010(3)
C22 0.031(3) 0.042(4) 0.034(3) -0.021(3) 0.005(2) -0.018(3)
C4 0.030(3) 0.033(3) 0.028(3) -0.006(3) 0.002(2) -0.011(3)
F1 0.109(4) 0.102(4) 0.026(2) -0.004(2) 0.003(2) 0.044(3)
C24 0.026(3) 0.080(5) 0.026(3) -0.018(3) 0.004(2) -0.028(4)
C25 0.044(4) 0.056(4) 0.029(3) -0.019(3) 0.010(3) -0.035(4)
C63 0.068(5) 0.081(5) 0.026(3) -0.023(3) 0.017(3) -0.055(4)
C23 0.027(3) 0.057(4) 0.036(3) -0.021(3) 0.007(3) -0.022(3)
C16 0.036(3) 0.036(3) 0.018(3) -0.005(2) 0.002(2) -0.007(3)
C32 0.025(3) 0.024(3) 0.032(3) -0.010(2) 0.007(2) -0.004(2)
C13 0.062(5) 0.042(4) 0.039(4) -0.014(3) 0.016(3) -0.029(4)
C1 0.026(3) 0.043(4) 0.036(3) 0.007(3) -0.010(3) -0.013(3)
C61 0.069(5) 0.078(5) 0.025(3) -0.026(3) 0.015(3) -0.060(5)
C66 0.090(7) 0.112(8) 0.028(4) -0.002(4) -0.002(4) -0.077(6)
C46 0.055(4) 0.043(4) 0.025(3) -0.012(3) 0.012(3) -0.023(3)
C9 0.052(4) 0.038(4) 0.063(4) -0.026(3) 0.025(3) -0.030(3)
C62 0.058(5) 0.061(5) 0.021(3) -0.005(3) 0.000(3) -0.043(4)
F3 0.092(5) 0.150(6) 0.082(4) -0.038(4) 0.009(3) 0.048(4)
C6 0.038(4) 0.046(4) 0.032(3) -0.007(3) -0.010(3) -0.016(3)
C64 0.087(6) 0.081(6) 0.023(3) -0.001(4) -0.006(4) -0.056(5)
C44 0.033(4) 0.048(4) 0.034(3) 0.006(3) 0.006(3) -0.011(3)
C2 0.027(3) 0.040(4) 0.041(4) -0.001(3) 0.001(3) -0.005(3)
C47 0.058(5) 0.051(4) 0.027(3) -0.004(3) 0.007(3) -0.026(4)
C11 0.062(5) 0.031(4) 0.090(6) -0.001(4) 0.010(4) -0.032(4)
F2 0.214(9) 0.140(7) 0.099(5) -0.026(5) -0.024(5) -0.086(6)
C48 0.046(5) 0.075(6) 0.053(5) 0.035(4) 0.007(4) -0.005(4)
C12 0.074(6) 0.053(5) 0.057(5) -0.007(4) 0.024(4) -0.045(4)
B1 0.059(6) 0.032(4) 0.066(6) -0.017(4) 0.012(5) -0.006(4)
C45 0.049(5) 0.070(6) 0.064(5) 0.029(4) 0.019(4) 0.005(4)
C28 0.029(3) 0.052(4) 0.042(4) -0.028(3) 0.009(3) -0.021(3)
C10 0.076(6) 0.037(4) 0.101(7) -0.036(4) 0.028(5) -0.035(4)
C30 0.092(6) 0.067(5) 0.060(5) -0.031(4) -0.003(4) -0.055(5)
C27 0.077(7) 0.148(10) 0.160(10) -0.120(9) 0.038(6) -0.080(7)
C29 0.216(17) 0.179(14) 0.215(15) -0.144(13) 0.036(13) -0.140(13)
C65 0.106(7) 0.128(8) 0.020(4) -0.022(4) 0.017(4) -0.099(7)
F5 0.214(8) 0.084(4) 0.103(4) -0.057(4) 0.062(5) -0.077(5)
F7 0.167(7) 0.180(8) 0.162(7) -0.127(6) 0.067(6) -0.089(6)
F8 0.175(8) 0.279(11) 0.169(7) -0.138(8) 0.030(6) -0.147(8)
B2 0.078(8) 0.081(8) 0.079(7) -0.044(6) 0.011(6) -0.035(7)
F6 0.228(11) 0.126(7) 0.366(16) 0.012(9) -0.191(12) -0.048(7)

loop_
_atom_type_symbol
_atom_type_description
_atom_type_scat_dispersion_real
_atom_type_scat_dispersion_imag
_atom_type_scat_source
C C 0.0033 0.0016 'International Tables Vol C Tables 4.2.6.8 and 6.1.1.4'
H H 0.0000 0.0000 'International Tables Vol C Tables 4.2.6.8 and 6.1.1.4'
B B 0.0013 0.0007 'International Tables Vol C Tables 4.2.6.8 and 6.1.1.4'
N N 0.0061 0.0033 'International Tables Vol C Tables 4.2.6.8 and 6.1.1.4'
F F 0.0171 0.0103 'International Tables Vol C Tables 4.2.6.8 and 6.1.1.4'
Rh Rh -1.1178 0.9187 'International Tables Vol C Tables 4.2.6.8 and 6.1.1.4'

loop_
_geom_angle_atom_site_label_1
_geom_angle_atom_site_label_2
_geom_angle_atom_site_label_3
_geom_angle
N3 Rh1 N6 174.80(17)
N3 Rh1 N5 93.93(17)
N6 Rh1 N5 80.88(17)
N3 Rh1 N1 87.97(17)
N6 Rh1 N1 97.22(17)
N5 Rh1 N1 178.03(16)
N3 Rh1 N13 95.46(15)
N6 Rh1 N13 84.56(15)
N5 Rh1 N13 85.43(16)
N1 Rh1 N13 94.92(17)
N3 Rh1 Rh2 85.08(12)
N6 Rh1 Rh2 94.85(11)
N5 Rh1 Rh2 94.04(12)
N1 Rh1 Rh2 85.60(12)
N13 Rh1 Rh2 179.26(11)
N2 Rh2 N8 94.44(18)
N2 Rh2 N4 88.38(17)
N8 Rh2 N4 176.94(17)
N2 Rh2 N7 174.79(17)
N8 Rh2 N7 80.36(18)
N4 Rh2 N7 96.81(17)
N2 Rh2 N14 93.34(17)
N8 Rh2 N14 83.58(16)
N4 Rh2 N14 97.45(16)
N7 Rh2 N14 86.46(17)
N2 Rh2 Rh1 84.97(12)
N8 Rh2 Rh1 93.36(12)
N4 Rh2 Rh1 85.71(12)
N7 Rh2 Rh1 94.93(11)
N14 Rh2 Rh1 176.39(12)
C28 N13 Rh1 175.7(5)
C30 N14 Rh2 163.1(6)
C20 N3 C18 114.8(4)
C20 N3 Rh1 121.7(3)
C18 N3 Rh1 123.5(3)
C40 N6 C36 117.8(4)
C40 N6 Rh1 129.2(4)
C36 N6 Rh1 112.8(3)
C49 N8 C53 118.1(4)
C49 N8 Rh2 128.4(4)
C53 N8 Rh2 113.5(3)
C31 N5 C35 118.0(5)
C31 N5 Rh1 128.1(4)
C35 N5 Rh1 113.7(3)
C7 N1 C3 114.8(5)
C7 N1 Rh1 120.2(4)
C3 N1 Rh1 125.0(3)
C55 N7 C54 117.6(5)
C55 N7 Rh2 129.0(4)
C54 N7 Rh2 113.4(3)
C7 N2 C8 116.5(5)
C7 N2 Rh2 121.5(4)
C8 N2 Rh2 121.9(4)
C20 N4 C21 114.6(4)
C20 N4 Rh2 119.4(3)
C21 N4 Rh2 125.9(3)
C42 N10 C43 116.7(5)
N6 C36 C37 122.4(5)
N6 C36 C35 117.4(4)
C37 C36 C35 120.2(5)
N7 C54 C58 122.9(5)
N7 C54 C53 116.1(5)
C58 C54 C53 121.0(5)
N3 C20 N4 124.1(5)
C17 C18 C19 119.9(5)
C17 C18 N3 120.6(5)
C19 C18 N3 119.6(5)
N8 C53 C52 122.2(5)
N8 C53 C54 116.7(4)
C52 C53 C54 121.0(5)
C36 C37 C38 117.5(5)
C36 C37 C42 119.2(5)
C38 C37 C42 123.3(5)
N5 C31 C32 122.4(5)
C35 C34 C33 117.6(5)
C35 C34 C41 119.0(5)
C33 C34 C41 123.4(5)
C60 N12 C61 116.6(6)
N5 C35 C34 122.8(5)
N5 C35 C36 115.2(5)
C34 C35 C36 122.0(5)
C59 N11 C62 116.9(6)
C18 C17 C16 120.2(5)
C39 C38 C37 119.2(5)
N10 C42 C41 122.0(5)
N10 C42 C37 117.3(5)
C41 C42 C37 120.7(4)
C25 C26 C21 120.4(6)
N6 C40 C39 122.7(5)
C57 C56 C55 120.9(6)
C51 C52 C53 117.6(5)
C51 C52 C60 124.2(5)
C53 C52 C60 118.3(5)
C22 C21 C26 118.6(5)
C22 C21 N4 120.4(5)
C26 C21 N4 120.9(5)
C14 C19 C18 120.1(5)
N12 C60 C59 121.8(5)
N12 C60 C52 117.8(6)
C59 C60 C52 120.4(5)
C41 N9 C44 116.2(5)
C56 C57 C58 117.8(5)
N8 C49 C50 122.5(5)
C32 C33 C34 119.2(5)
C15 C14 C19 118.7(5)
N10 C43 C44 121.3(5)
N10 C43 C46 119.3(6)
C44 C43 C46 119.4(5)
N9 C41 C42 122.0(5)
N9 C41 C34 119.2(5)
C42 C41 C34 118.8(5)
N7 C55 C56 122.5(5)
C38 C39 C40 120.3(5)
C13 C8 C9 118.3(5)
C13 C8 N2 120.9(5)
C9 C8 N2 120.8(5)
C6 C5 C3 120.4(6)
C54 C58 C57 118.3(5)
C54 C58 C59 119.7(5)
C57 C58 C59 122.0(5)
N11 C59 C60 121.7(5)
N11 C59 C58 118.8(5)
C60 C59 C58 119.5(5)
N2 C7 N1 123.9(5)
C50 C51 C52 119.9(5)
C14 C15 F11 119.3(5)
C14 C15 C16 123.1(5)
F11 C15 C16 117.6(5)
C5 C3 C4 119.0(5)
C5 C3 N1 121.9(5)
C4 C3 N1 119.1(5)
C51 C50 C49 119.7(6)
C23 C22 C21 122.0(6)
C2 C4 C3 120.1(6)
C23 C24 C25 123.2(6)
C23 C24 F12 118.9(6)
C25 C24 F12 117.9(6)
C24 C25 C26 118.3(6)
C65 C63 C61 118.4(8)
C24 C23 C22 117.5(6)
C15 C16 C17 118.0(5)
C33 C32 C31 119.9(5)
C8 C13 C12 121.7(6)
C2 C1 F9 118.3(6)
C2 C1 C6 122.5(6)
F9 C1 C6 119.2(6)
N12 C61 C62 121.0(5)
N12 C61 C63 118.9(7)
C62 C61 C63 120.1(6)
C64 C66 C65 120.2(8)
C47 C46 C43 120.2(6)
C8 C9 C10 120.8(6)
N11 C62 C61 121.9(6)
N11 C62 C64 119.1(7)
C61 C62 C64 119.0(6)
C5 C6 C1 119.0(6)
C66 C64 C62 120.3(9)
N9 C44 C43 121.7(5)
N9 C44 C45 120.6(6)
C43 C44 C45 117.6(6)
C1 C2 C4 118.9(6)
C46 C47 C48 121.2(6)
F10 C11 C10 118.3(7)
F10 C11 C12 118.9(7)
C10 C11 C12 122.8(6)
C45 C48 C47 119.9(7)
C11 C12 C13 117.7(7)
F1 B1 F3 116.4(8)
F1 B1 F4 114.6(7)
F3 B1 F4 113.8(9)
F1 B1 F2 110.5(9)
F3 B1 F2 96.5(7)
F4 B1 F2 102.4(7)
C48 C45 C44 121.6(8)
N13 C28 C27 174.6(8)
C11 C10 C9 118.7(7)
N14 C30 C29 176.3(11)
C63 C65 C66 122.0(7)
F6 B2 F5 106.4(10)
F6 B2 F7 119.5(12)
F5 B2 F7 113.3(10)
F6 B2 F8 102.5(11)
F5 B2 F8 111.8(10)
F7 B2 F8 102.8(9)

loop_
_geom_bond_atom_site_label_1
_geom_bond_atom_site_label_2
_geom_bond_distance
Rh1 N3 2.042(4)
Rh1 N6 2.055(4)
Rh1 N5 2.056(5)
Rh1 N1 2.059(5)
Rh1 N13 2.210(5)
Rh1 Rh2 2.6188(8)
Rh2 N2 2.057(4)
Rh2 N8 2.059(4)
Rh2 N4 2.065(4)
Rh2 N7 2.066(5)
Rh2 N14 2.255(5)
N13 C28 1.127(7)
N14 C30 1.119(8)
N3 C20 1.327(7)
N3 C18 1.440(6)
N6 C40 1.333(7)
N6 C36 1.379(7)
N8 C49 1.349(7)
N8 C53 1.361(7)
N5 C31 1.335(7)
N5 C35 1.386(6)
N1 C7 1.329(7)
N1 C3 1.438(7)
F11 C15 1.371(6)
N7 C55 1.335(7)
N7 C54 1.367(7)
N2 C7 1.316(7)
N2 C8 1.427(7)
N4 C20 1.330(6)
N4 C21 1.438(7)
F12 C24 1.376(7)
F9 C1 1.371(7)
N10 C42 1.322(6)
N10 C43 1.356(7)
C36 C37 1.405(7)
C36 C35 1.443(7)
C54 C58 1.389(7)
C54 C53 1.448(7)
C18 C17 1.390(7)
C18 C19 1.399(7)
C53 C52 1.412(7)
F4 B1 1.343(10)
C37 C38 1.414(7)
C37 C42 1.456(7)
C31 C32 1.399(8)
C34 C35 1.395(8)
C34 C33 1.414(8)
C34 C41 1.474(8)
N12 C60 1.339(7)
N12 C61 1.353(8)
N11 C59 1.331(7)
N11 C62 1.342(8)
C17 C16 1.400(7)
C38 C39 1.366(8)
C42 C41 1.437(8)
C26 C25 1.392(8)
C26 C21 1.394(8)
C40 C39 1.388(7)
C56 C57 1.371(8)
C56 C55 1.381(8)
C52 C51 1.406(8)
C52 C60 1.466(8)
C21 C22 1.390(8)
C19 C14 1.390(7)
C60 C59 1.432(8)
N9 C41 1.315(7)
N9 C44 1.371(8)
C57 C58 1.416(8)
C49 C50 1.392(8)
C33 C32 1.382(8)
C14 C15 1.368(8)
C43 C44 1.409(9)
C43 C46 1.440(8)
C8 C13 1.378(8)
C8 C9 1.389(8)
C5 C6 1.384(8)
C5 C3 1.399(8)
C58 C59 1.459(8)
F10 C11 1.356(7)
C51 C50 1.359(8)
C15 C16 1.384(8)
C3 C4 1.405(8)
C22 C23 1.378(8)
C4 C2 1.401(8)
F1 B1 1.313(10)
C24 C23 1.372(9)
C24 C25 1.374(9)
C63 C65 1.372(10)
C63 C61 1.437(9)
C13 C12 1.398(9)
C1 C2 1.358(9)
C1 C6 1.385(9)
C61 C62 1.429(10)
C66 C64 1.360(11)
C66 C65 1.435(13)
C46 C47 1.353(9)
C9 C10 1.397(9)
C62 C64 1.435(9)
F3 B1 1.325(11)
C44 C45 1.439(9)
C47 C48 1.404(10)
C11 C10 1.359(11)
C11 C12 1.370(11)
F2 B1 1.432(11)
C48 C45 1.358(10)
C28 C27 1.472(10)
C30 C29 1.490(11)
F5 B2 1.324(12)
F7 B2 1.363(12)
F8 B2 1.371(13)
B2 F6 1.287(14)

loop_
_platon_squeeze_void_nr
_platon_squeeze_void_average_x
_platon_squeeze_void_average_y
_platon_squeeze_void_average_z
_platon_squeeze_void_volume
_platon_squeeze_void_count_electrons
_platon_squeeze_void_content
1 0.000 0.152 0.348 707 257 ' '
